data_4501953
loop_
_publ_author_name
'Singh, Monika'
'Lofland, Samuel E.'
'Ramanujachary, Kandalam V.'
'Ramanan, Arunachalam'

_publ_section_title
;
 Crystallization of Anderson&#x2212;Evans Type Chromium Molybdate Solids
 Incorporated with a Metal Pyrazine Complex or Coordination Polymer
;
_journal_issue 12
_journal_name_full 'Crystal Growth &amp; Design'
_journal_page_first 5105
_journal_paper_doi 10.1021/cg100754k
_journal_volume 10
_journal_year 2010
_chemical_formula_moiety 'C8 H8 Co Cr Mo6 N4 O26, C4 H4 N2, 2(O)'
_chemical_formula_sum 'C12 H12 Co Cr Mo6 N6 O28'
_chemical_formula_weight 1374.85
_chemical_name_common anderson
_chemical_name_systematic
;  
?
;
_space_group_IT_number 2
_symmetry_cell_setting triclinic
_symmetry_space_group_name_Hall '-P 1'
_symmetry_space_group_name_H-M 'P -1'
_atom_sites_solution_hydrogens geom
_atom_sites_solution_primary direct
_atom_sites_solution_secondary difmap
_audit_creation_method 'SHELXTL-NT2000 ver.6.12'
_cell_angle_alpha 101.448(2)
_cell_angle_beta 98.692(3)
_cell_angle_gamma 110.586(2)
_cell_formula_units_Z 1
_cell_length_a 8.1452(11)
_cell_length_b 10.5171(15)
_cell_length_c 11.6507(16)
_cell_measurement_reflns_used 2164
_cell_measurement_temperature 293(2)
_cell_measurement_theta_max 25.80
_cell_measurement_theta_min 2.42
_cell_volume 888.8(2)
_computing_cell_refinement 'Bruker SMART'
_computing_data_collection 'Bruker SMART'
_computing_data_reduction 'Bruker SAINT'
_computing_molecular_graphics 'Bruker SHELXTL'
_computing_publication_material 'Bruker SHELXTL'
_computing_structure_refinement 'SHELXL-97 (Sheldrick, 1997)'
_computing_structure_solution 'SHELXS-97 (Sheldrick, 1990)'
_diffrn_ambient_temperature 293(2)
_diffrn_measured_fraction_theta_full 0.990
_diffrn_measured_fraction_theta_max 0.990
_diffrn_measurement_device_type 'CCD area detector'
_diffrn_measurement_method 'phi and omega scans'
_diffrn_radiation_monochromator graphite
_diffrn_radiation_source 'fine-focus sealed tube'
_diffrn_radiation_type MoK\a
_diffrn_radiation_wavelength 0.71073
_diffrn_reflns_av_R_equivalents 0.0406
_diffrn_reflns_av_sigmaI/netI 0.0521
_diffrn_reflns_limit_h_max 9
_diffrn_reflns_limit_h_min -9
_diffrn_reflns_limit_k_max 12
_diffrn_reflns_limit_k_min -12
_diffrn_reflns_limit_l_max 14
_diffrn_reflns_limit_l_min -14
_diffrn_reflns_number 8779
_diffrn_reflns_theta_full 25.50
_diffrn_reflns_theta_max 25.50
_diffrn_reflns_theta_min 1.84
_exptl_absorpt_coefficient_mu 2.899
_exptl_absorpt_correction_T_max 0.672
_exptl_absorpt_correction_T_min 0.465
_exptl_absorpt_correction_type multi-scan
_exptl_absorpt_process_details '(SADABS; Bruker, 2000)'
_exptl_crystal_colour Red
_exptl_crystal_density_diffrn 2.569
_exptl_crystal_density_method 'not measured'
_exptl_crystal_description Block
_exptl_crystal_F_000 653.0
_exptl_crystal_size_max 0.412
_exptl_crystal_size_mid 0.222
_exptl_crystal_size_min 0.138
_refine_diff_density_max 0.842
_refine_diff_density_min -1.125
_refine_diff_density_rms 0.161
_refine_ls_extinction_method none
_refine_ls_goodness_of_fit_ref 1.205
_refine_ls_hydrogen_treatment constr
_refine_ls_matrix_type full
_refine_ls_number_parameters 247
_refine_ls_number_reflns 3267
_refine_ls_number_restraints 0
_refine_ls_restrained_S_all 1.205
_refine_ls_R_factor_all 0.0816
_refine_ls_R_factor_gt 0.0665
_refine_ls_shift/su_max 0.000
_refine_ls_shift/su_mean 0.000
_refine_ls_structure_factor_coef Fsqd
_refine_ls_weighting_details 'calc w=1/[\s^2^(Fo^2^)+(0.0478P)^2^+4.6942P] where P=(Fo^2^+2Fc^2^)/3'
_refine_ls_weighting_scheme calc
_refine_ls_wR_factor_gt 0.1350
_refine_ls_wR_factor_ref 0.1425
_reflns_number_gt 2822
_reflns_number_total 3300
_reflns_threshold_expression >2sigma(I)
_cod_data_source_file cg100754k_si_002.cif
_cod_data_source_block 7
_cod_depositor_comments
;
The following automatic conversions were performed:

'_symmetry_cell_setting' value 'Triclinic' changed to 'triclinic'
according to /home/saulius/struct/CIF-dictionaries/cif_core.dic
dictionary named 'cif_core.dic' version 2.4.2 from 2011-04-26.

Automatic conversion script
Id: cif_fix_values 1715 2011-07-08 13:25:40Z adriana 
;
_cod_original_formula_sum 'C12 H12 Co Cr Mo6 N6 O28 '
_cod_database_code 4501953

loop_
_symmetry_equiv_pos_as_xyz
'x, y, z'
'-x, -y, -z'

loop_
_atom_site_label
_atom_site_type_symbol
_atom_site_fract_x
_atom_site_fract_y
_atom_site_fract_z
_atom_site_U_iso_or_equiv
_atom_site_adp_type
_atom_site_occupancy
_atom_site_symmetry_multiplicity
_atom_site_calc_flag
_atom_site_refinement_flags
Cr1 Cr 0.0000 0.0000 0.0000 0.0288(5) Uani 1 2 d S
Mo1 Mo 0.20594(11) 0.14667(8) 0.29149(7) 0.0317(2) Uani 1 1 d .
Mo2 Mo 0.28863(11) -0.11857(10) 0.12947(9) 0.0419(3) Uani 1 1 d .
Mo3 Mo 0.07917(11) -0.26312(9) -0.15981(9) 0.0452(3) Uani 1 1 d .
Co1 Co 0.5000 0.5000 0.5000 0.0364(5) Uani 1 2 d S
O1 O 0.3592(8) 0.3185(7) 0.3593(6) 0.0443(17) Uani 1 1 d .
O2 O 0.1906(10) 0.0635(8) 0.4022(6) 0.0508(18) Uani 1 1 d .
O3 O -0.0193(8) 0.1662(7) 0.2760(6) 0.0383(15) Uani 1 1 d .
O4 O 0.0505(7) -0.0596(6) 0.1492(5) 0.0269(13) Uani 1 1 d .
O5 O 0.2782(9) -0.1916(8) 0.2458(7) 0.056(2) Uani 1 1 d .
O6 O 0.3777(8) 0.0845(7) 0.2187(6) 0.0369(15) Uani 1 1 d .
O7 O 0.2784(9) -0.2547(8) -0.1930(7) 0.058(2) Uani 1 1 d .
O8 O 0.1210(8) -0.2790(7) 0.0046(7) 0.0462(18) Uani 1 1 d .
O9 O -0.0696(10) -0.4319(7) -0.2287(8) 0.064(2) Uani 1 1 d .
O10 O 0.2101(7) -0.0392(6) -0.0332(5) 0.0290(13) Uani 1 1 d .
O11 O 0.1373(7) 0.1917(6) 0.1083(5) 0.0300(14) Uani 1 1 d .
O12 O 0.2872(9) 0.5667(9) 0.4597(6) 0.056(2) Uani 1 1 d .
O13 O 0.4926(8) -0.1042(7) 0.0971(6) 0.0410(16) Uani 1 1 d .
N1 N 0.3637(10) 0.3910(8) 0.6178(7) 0.0357(18) Uani 1 1 d .
N2 N 0.1650(10) 0.2303(9) 0.7501(7) 0.0390(19) Uani 1 1 d .
N3 N 0.3856(11) 0.4017(8) 0.0470(7) 0.041(2) Uani 1 1 d .
C1 C 0.2344(18) 0.4174(12) 0.6607(11) 0.064(4) Uani 1 1 d .
H1 H 0.2069 0.4916 0.6443 0.077 Uiso 1 1 calc R
C2 C 0.1398(18) 0.3410(13) 0.7278(12) 0.069(4) Uani 1 1 d .
H2 H 0.0546 0.3676 0.7589 0.083 Uiso 1 1 calc R
C3 C 0.3886(15) 0.2802(15) 0.6417(11) 0.062(3) Uani 1 1 d .
H3 H 0.4750 0.2538 0.6119 0.074 Uiso 1 1 calc R
C4 C 0.2922(16) 0.2031(13) 0.7084(10) 0.058(3) Uani 1 1 d .
H4 H 0.3184 0.1283 0.7247 0.070 Uiso 1 1 calc R
C5 C 0.5411(15) 0.4007(11) 0.0308(11) 0.054(3) Uani 1 1 d .
H5 H 0.5761 0.3317 0.0519 0.065 Uiso 1 1 calc R
C6 C 0.6549(16) 0.4970(13) -0.0160(12) 0.065(4) Uani 1 1 d .
H6 H 0.7631 0.4905 -0.0259 0.078 Uiso 1 1 calc R
O1W O 0.2561(18) 0.8162(16) 0.5488(13) 0.167(7) Uani 1 1 d .

loop_
_atom_site_aniso_label
_atom_site_aniso_U_11
_atom_site_aniso_U_22
_atom_site_aniso_U_33
_atom_site_aniso_U_23
_atom_site_aniso_U_13
_atom_site_aniso_U_12
Cr1 0.0197(10) 0.0290(11) 0.0427(12) 0.0207(9) 0.0103(9) 0.0083(8)
Mo1 0.0324(4) 0.0332(5) 0.0362(5) 0.0155(4) 0.0162(4) 0.0141(4)
Mo2 0.0290(5) 0.0568(6) 0.0647(6) 0.0433(5) 0.0226(4) 0.0267(4)
Mo3 0.0235(4) 0.0272(5) 0.0802(7) 0.0073(4) 0.0064(4) 0.0111(4)
Co1 0.0254(9) 0.0475(11) 0.0301(10) 0.0194(8) 0.0085(7) 0.0017(8)
O1 0.033(4) 0.050(4) 0.044(4) 0.016(3) 0.008(3) 0.009(3)
O2 0.055(5) 0.059(5) 0.049(4) 0.028(4) 0.019(4) 0.024(4)
O3 0.025(3) 0.044(4) 0.047(4) 0.014(3) 0.013(3) 0.013(3)
O4 0.020(3) 0.032(3) 0.031(3) 0.019(3) 0.003(2) 0.008(3)
O5 0.042(4) 0.068(5) 0.083(6) 0.053(5) 0.024(4) 0.029(4)
O6 0.024(3) 0.040(4) 0.050(4) 0.020(3) 0.007(3) 0.014(3)
O7 0.040(4) 0.060(5) 0.075(5) -0.001(4) 0.007(4) 0.034(4)
O8 0.030(3) 0.037(4) 0.083(5) 0.035(4) 0.013(3) 0.016(3)
O9 0.053(5) 0.035(4) 0.089(6) 0.008(4) -0.006(4) 0.016(4)
O10 0.018(3) 0.032(3) 0.044(4) 0.019(3) 0.011(3) 0.012(3)
O11 0.016(3) 0.029(3) 0.046(4) 0.019(3) 0.009(3) 0.006(2)
O12 0.032(4) 0.086(6) 0.049(4) 0.032(4) 0.010(3) 0.015(4)
O13 0.027(3) 0.049(4) 0.056(4) 0.027(3) 0.012(3) 0.018(3)
N1 0.027(4) 0.037(4) 0.032(4) 0.015(4) 0.005(3) -0.003(3)
N2 0.033(4) 0.045(5) 0.040(5) 0.023(4) 0.013(4) 0.009(4)
N3 0.043(5) 0.033(5) 0.035(5) 0.008(4) 0.001(4) 0.005(4)
C1 0.097(10) 0.050(7) 0.082(9) 0.041(7) 0.069(8) 0.042(7)
C2 0.094(10) 0.058(8) 0.096(10) 0.043(7) 0.072(8) 0.046(7)
C3 0.049(7) 0.112(11) 0.064(8) 0.057(8) 0.038(6) 0.050(7)
C4 0.062(7) 0.079(9) 0.061(7) 0.053(7) 0.023(6) 0.037(7)
C5 0.054(7) 0.040(6) 0.077(8) 0.022(6) 0.014(6) 0.025(6)
C6 0.051(7) 0.066(8) 0.105(11) 0.057(8) 0.035(7) 0.030(6)
O1W 0.120(10) 0.172(13) 0.154(12) -0.054(10) 0.075(9) 0.029(10)

loop_
_atom_type_symbol
_atom_type_description
_atom_type_scat_dispersion_real
_atom_type_scat_dispersion_imag
_atom_type_scat_source
C C 0.0033 0.0016 'International Tables Vol C Tables 4.2.6.8 and 6.1.1.4'
H H 0.0000 0.0000 'International Tables Vol C Tables 4.2.6.8 and 6.1.1.4'
N N 0.0061 0.0033 'International Tables Vol C Tables 4.2.6.8 and 6.1.1.4'
O O 0.0106 0.0060 'International Tables Vol C Tables 4.2.6.8 and 6.1.1.4'
Cr Cr 0.3209 0.6236 'International Tables Vol C Tables 4.2.6.8 and 6.1.1.4'
Co Co 0.3494 0.9721 'International Tables Vol C Tables 4.2.6.8 and 6.1.1.4'
Mo Mo -1.6832 0.6857 'International Tables Vol C Tables 4.2.6.8 and 6.1.1.4'

loop_
_geom_angle_atom_site_label_1
_geom_angle_atom_site_label_2
_geom_angle_atom_site_label_3
_geom_angle
_geom_angle_site_symmetry_1
_geom_angle_site_symmetry_3
O10 Cr1 O10 180.00(8) . 2
O10 Cr1 O11 83.2(2) . 2
O10 Cr1 O11 96.8(2) 2 2
O10 Cr1 O11 96.8(2) . .
O10 Cr1 O11 83.2(2) 2 .
O11 Cr1 O11 180.0(3) 2 .
O10 Cr1 O4 95.8(2) . 2
O10 Cr1 O4 84.2(2) 2 2
O11 Cr1 O4 83.7(2) 2 2
O11 Cr1 O4 96.3(2) . 2
O10 Cr1 O4 84.2(2) . .
O10 Cr1 O4 95.8(2) 2 .
O11 Cr1 O4 96.3(2) 2 .
O11 Cr1 O4 83.7(2) . .
O4 Cr1 O4 180.0(3) 2 .
O2 Mo1 O1 106.0(3) . .
O2 Mo1 O3 98.4(3) . .
O1 Mo1 O3 102.3(3) . .
O2 Mo1 O6 99.7(3) . .
O1 Mo1 O6 95.2(3) . .
O3 Mo1 O6 150.3(3) . .
O2 Mo1 O4 91.3(3) . .
O1 Mo1 O4 159.8(3) . .
O3 Mo1 O4 85.1(2) . .
O6 Mo1 O4 71.1(2) . .
O2 Mo1 O11 160.2(3) . .
O1 Mo1 O11 93.2(3) . .
O3 Mo1 O11 72.1(2) . .
O6 Mo1 O11 83.2(2) . .
O4 Mo1 O11 71.0(2) . .
O5 Mo2 O13 105.2(3) . .
O5 Mo2 O8 98.7(3) . .
O13 Mo2 O8 102.5(3) . .
O5 Mo2 O6 100.0(3) . .
O13 Mo2 O6 94.0(3) . .
O8 Mo2 O6 150.7(2) . .
O5 Mo2 O4 93.6(3) . .
O13 Mo2 O4 157.7(3) . .
O8 Mo2 O4 86.1(2) . .
O6 Mo2 O4 70.5(2) . .
O5 Mo2 O10 162.5(3) . .
O13 Mo2 O10 91.7(2) . .
O8 Mo2 O10 72.6(2) . .
O6 Mo2 O10 83.1(2) . .
O4 Mo2 O10 71.10(19) . .
O9 Mo3 O7 105.2(4) . .
O9 Mo3 O8 98.2(4) . .
O7 Mo3 O8 100.7(3) . .
O9 Mo3 O3 100.8(3) . 2
O7 Mo3 O3 95.9(3) . 2
O8 Mo3 O3 150.5(3) . 2
O9 Mo3 O11 93.5(3) . 2
O7 Mo3 O11 159.7(3) . 2
O8 Mo3 O11 84.2(2) . 2
O3 Mo3 O11 72.3(2) 2 2
O9 Mo3 O10 161.6(3) . .
O7 Mo3 O10 92.3(3) . .
O8 Mo3 O10 72.4(2) . .
O3 Mo3 O10 82.7(2) 2 .
O11 Mo3 O10 70.2(2) 2 .
O1 Co1 O1 180.0(3) . 2_666
O1 Co1 O12 89.0(3) . .
O1 Co1 O12 91.0(3) 2_666 .
O1 Co1 O12 91.0(3) . 2_666
O1 Co1 O12 89.0(3) 2_666 2_666
O12 Co1 O12 180.0(4) . 2_666
O1 Co1 N1 91.5(3) . 2_666
O1 Co1 N1 88.5(3) 2_666 2_666
O12 Co1 N1 90.4(3) . 2_666
O12 Co1 N1 89.6(3) 2_666 2_666
O1 Co1 N1 88.5(3) . .
O1 Co1 N1 91.5(3) 2_666 .
O12 Co1 N1 89.6(3) . .
O12 Co1 N1 90.4(3) 2_666 .
N1 Co1 N1 180.000(2) 2_666 .
Mo1 O1 Co1 155.9(4) . .
Mo1 O3 Mo3 118.0(3) . 2
Cr1 O4 Mo1 103.2(2) . .
Cr1 O4 Mo2 102.7(2) . .
Mo1 O4 Mo2 96.9(2) . .
Mo1 O6 Mo2 116.9(3) . .
Mo2 O8 Mo3 118.8(3) . .
Cr1 O10 Mo3 102.8(2) . .
Cr1 O10 Mo2 101.9(2) . .
Mo3 O10 Mo2 92.2(2) . .
Cr1 O11 Mo3 103.8(2) . 2
Cr1 O11 Mo1 102.1(2) . .
Mo3 O11 Mo1 92.7(2) 2 .
C1 N1 C3 114.3(8) . .
C1 N1 Co1 123.3(7) . .
C3 N1 Co1 121.9(7) . .
C4 N2 C2 115.6(9) . .
C5 N3 C6 115.2(9) . 2_665
N1 C1 C2 122.9(11) . .
N1 C1 H1 118.5 . .
C2 C1 H1 118.5 . .
N2 C2 C1 122.1(11) . .
N2 C2 H2 119.0 . .
C1 C2 H2 119.0 . .
N1 C3 C4 122.5(10) . .
N1 C3 H3 118.7 . .
C4 C3 H3 118.7 . .
N2 C4 C3 122.5(10) . .
N2 C4 H4 118.7 . .
C3 C4 H4 118.7 . .
N3 C5 C6 123.2(10) . .
N3 C5 H5 118.4 . .
C6 C5 H5 118.4 . .
N3 C6 C5 121.6(11) 2_665 .
N3 C6 H6 119.2 2_665 .
C5 C6 H6 119.2 . .

loop_
_geom_bond_atom_site_label_1
_geom_bond_atom_site_label_2
_geom_bond_distance
_geom_bond_site_symmetry_2
Cr1 O10 1.970(5) .
Cr1 O10 1.970(5) 2
Cr1 O11 1.971(6) 2
Cr1 O11 1.971(6) .
Cr1 O4 1.996(5) 2
Cr1 O4 1.996(5) .
Mo1 O2 1.693(7) .
Mo1 O1 1.731(7) .
Mo1 O3 1.903(6) .
Mo1 O6 1.972(6) .
Mo1 O4 2.250(6) .
Mo1 O11 2.306(6) .
Mo2 O5 1.684(7) .
Mo2 O13 1.721(6) .
Mo2 O8 1.906(7) .
Mo2 O6 1.992(6) .
Mo2 O4 2.263(6) .
Mo2 O10 2.309(6) .
Mo3 O9 1.700(7) .
Mo3 O7 1.701(7) .
Mo3 O8 1.945(7) .
Mo3 O3 1.951(6) 2
Mo3 O11 2.260(6) 2
Mo3 O10 2.289(6) .
Co1 O1 2.073(7) .
Co1 O1 2.073(7) 2_666
Co1 O12 2.111(7) .
Co1 O12 2.111(7) 2_666
Co1 N1 2.150(7) 2_666
Co1 N1 2.150(7) .
O3 Mo3 1.951(6) 2
O11 Mo3 2.260(6) 2
N1 C1 1.322(13) .
N1 C3 1.325(13) .
N2 C4 1.302(13) .
N2 C2 1.318(13) .
N3 C5 1.312(13) .
N3 C6 1.319(13) 2_665
C1 C2 1.358(14) .
C1 H1 0.9300 .
C2 H2 0.9300 .
C3 C4 1.365(14) .
C3 H3 0.9300 .
C4 H4 0.9300 .
C5 C6 1.376(15) .
C5 H5 0.9300 .
C6 N3 1.319(13) 2_665
C6 H6 0.9300 .

loop_
_geom_torsion_atom_site_label_1
_geom_torsion_atom_site_label_2
_geom_torsion_atom_site_label_3
_geom_torsion_atom_site_label_4
_geom_torsion
_geom_torsion_site_symmetry_1
_geom_torsion_site_symmetry_4
O2 Mo1 O1 Co1 -27.0(10) . .
O3 Mo1 O1 Co1 75.5(10) . .
O6 Mo1 O1 Co1 -128.7(9) . .
O4 Mo1 O1 Co1 -174.7(5) . .
O11 Mo1 O1 Co1 147.9(9) . .
O12 Co1 O1 Mo1 -87.7(10) . .
O12 Co1 O1 Mo1 92.3(10) 2_666 .
N1 Co1 O1 Mo1 -178.1(10) 2_666 .
N1 Co1 O1 Mo1 1.9(10) . .
O2 Mo1 O3 Mo3 178.4(4) . 2
O1 Mo1 O3 Mo3 69.9(4) . 2
O6 Mo1 O3 Mo3 -54.6(7) . 2
O4 Mo1 O3 Mo3 -91.1(3) . 2
O11 Mo1 O3 Mo3 -19.5(3) . 2
O10 Cr1 O4 Mo1 98.7(2) . .
O10 Cr1 O4 Mo1 -81.3(2) 2 .
O11 Cr1 O4 Mo1 -178.8(2) 2 .
O11 Cr1 O4 Mo1 1.2(2) . .
O10 Cr1 O4 Mo2 -1.7(2) . .
O10 Cr1 O4 Mo2 178.3(2) 2 .
O11 Cr1 O4 Mo2 80.8(2) 2 .
O11 Cr1 O4 Mo2 -99.2(2) . .
O2 Mo1 O4 Cr1 170.0(3) . .
O1 Mo1 O4 Cr1 -41.0(8) . .
O3 Mo1 O4 Cr1 71.7(3) . .
O6 Mo1 O4 Cr1 -90.2(3) . .
O11 Mo1 O4 Cr1 -1.0(2) . .
O2 Mo1 O4 Mo2 -85.2(3) . .
O1 Mo1 O4 Mo2 63.9(8) . .
O3 Mo1 O4 Mo2 176.5(2) . .
O6 Mo1 O4 Mo2 14.7(2) . .
O11 Mo1 O4 Mo2 103.8(2) . .
O5 Mo2 O4 Cr1 -169.9(3) . .
O13 Mo2 O4 Cr1 42.7(8) . .
O8 Mo2 O4 Cr1 -71.4(3) . .
O6 Mo2 O4 Cr1 90.7(3) . .
O10 Mo2 O4 Cr1 1.5(2) . .
O5 Mo2 O4 Mo1 84.8(3) . .
O13 Mo2 O4 Mo1 -62.6(8) . .
O8 Mo2 O4 Mo1 -176.7(2) . .
O6 Mo2 O4 Mo1 -14.6(2) . .
O10 Mo2 O4 Mo1 -103.8(2) . .
O2 Mo1 O6 Mo2 69.3(4) . .
O1 Mo1 O6 Mo2 176.5(3) . .
O3 Mo1 O6 Mo2 -57.4(6) . .
O4 Mo1 O6 Mo2 -18.7(3) . .
O11 Mo1 O6 Mo2 -90.9(3) . .
O5 Mo2 O6 Mo1 -71.6(4) . .
O13 Mo2 O6 Mo1 -177.8(3) . .
O8 Mo2 O6 Mo1 57.5(7) . .
O4 Mo2 O6 Mo1 18.7(3) . .
O10 Mo2 O6 Mo1 91.0(3) . .
O5 Mo2 O8 Mo3 -177.7(4) . .
O13 Mo2 O8 Mo3 -69.9(4) . .
O6 Mo2 O8 Mo3 53.0(7) . .
O4 Mo2 O8 Mo3 89.3(3) . .
O10 Mo2 O8 Mo3 17.9(3) . .
O9 Mo3 O8 Mo2 178.2(4) . .
O7 Mo3 O8 Mo2 70.9(4) . .
O3 Mo3 O8 Mo2 -52.1(7) 2 .
O11 Mo3 O8 Mo2 -89.1(4) 2 .
O10 Mo3 O8 Mo2 -18.1(3) . .
O11 Cr1 O10 Mo3 179.7(2) . .
O4 Cr1 O10 Mo3 -83.2(2) 2 .
O4 Cr1 O10 Mo3 96.8(2) . .
O11 Cr1 O10 Mo2 -95.4(2) 2 .
O11 Cr1 O10 Mo2 84.6(2) . .
O4 Cr1 O10 Mo2 -178.3(2) 2 .
O4 Cr1 O10 Mo2 1.7(2) . .
O9 Mo3 O10 Cr1 -28.4(10) . .
O7 Mo3 O10 Cr1 169.7(3) . .
O8 Mo3 O10 Cr1 -89.8(3) . .
O3 Mo3 O10 Cr1 74.1(3) 2 .
O11 Mo3 O10 Cr1 0.3(2) 2 .
O9 Mo3 O10 Mo2 74.4(10) . .
O7 Mo3 O10 Mo2 -87.5(3) . .
O8 Mo3 O10 Mo2 13.0(2) . .
O3 Mo3 O10 Mo2 176.9(2) 2 .
O11 Mo3 O10 Mo2 103.1(2) 2 .
O5 Mo2 O10 Cr1 28.2(12) . .
O13 Mo2 O10 Cr1 -167.1(3) . .
O8 Mo2 O10 Cr1 90.3(3) . .
O6 Mo2 O10 Cr1 -73.2(3) . .
O4 Mo2 O10 Cr1 -1.5(2) . .
O5 Mo2 O10 Mo3 -75.3(11) . .
O13 Mo2 O10 Mo3 89.3(3) . .
O8 Mo2 O10 Mo3 -13.2(2) . .
O6 Mo2 O10 Mo3 -176.8(2) . .
O4 Mo2 O10 Mo3 -105.1(2) . .
O10 Cr1 O11 Mo3 179.7(2) . 2
O10 Cr1 O11 Mo3 -0.3(2) 2 2
O4 Cr1 O11 Mo3 83.0(2) 2 2
O4 Cr1 O11 Mo3 -97.0(2) . 2
O10 Cr1 O11 Mo1 -84.5(2) . .
O10 Cr1 O11 Mo1 95.5(2) 2 .
O4 Cr1 O11 Mo1 178.9(2) 2 .
O4 Cr1 O11 Mo1 -1.1(2) . .
O2 Mo1 O11 Cr1 -26.4(9) . .
O1 Mo1 O11 Cr1 168.2(3) . .
O3 Mo1 O11 Cr1 -89.9(3) . .
O6 Mo1 O11 Cr1 73.3(3) . .
O4 Mo1 O11 Cr1 1.0(2) . .
O2 Mo1 O11 Mo3 78.3(9) . 2
O1 Mo1 O11 Mo3 -87.1(3) . 2
O3 Mo1 O11 Mo3 14.8(2) . 2
O6 Mo1 O11 Mo3 178.0(2) . 2
O4 Mo1 O11 Mo3 105.7(2) . 2
O1 Co1 N1 C1 -107.0(9) . .
O1 Co1 N1 C1 73.0(9) 2_666 .
O12 Co1 N1 C1 -18.0(9) . .
O12 Co1 N1 C1 162.0(9) 2_666 .
O1 Co1 N1 C3 64.9(9) . .
O1 Co1 N1 C3 -115.1(9) 2_666 .
O12 Co1 N1 C3 153.8(9) . .
O12 Co1 N1 C3 -26.2(9) 2_666 .
C3 N1 C1 C2 2.5(18) . .
Co1 N1 C1 C2 175.0(11) . .
C4 N2 C2 C1 3.1(19) . .
N1 C1 C2 N2 -3(2) . .
C1 N1 C3 C4 -2.0(17) . .
Co1 N1 C3 C4 -174.6(9) . .
C2 N2 C4 C3 -2.6(18) . .
N1 C3 C4 N2 2(2) . .
C6 N3 C5 C6 0(2) 2_665 .
N3 C5 C6 N3 0(2) . 2_665
